data_4326938
loop_
_publ_author_name
'Weiyin Yi'
'Jie Zhang'
'Meng Li'
'Zhenxia Chen'
'Xigeng Zhou'

_publ_section_title
;
 Synthesis, Structures, and Reactivity of Yttrium Alkyl and Alkynyl
 Complexes with Mixed TpMe2/Cp Ligands
;
_journal_name_full 'Inorganic Chemistry'
_journal_page_first 11813
_journal_page_last 11824
_journal_paper_doi 10.1021/ic2019499
_journal_volume 50
_journal_year 2011
_chemical_formula_sum 'C45 H62 B N8 O Y'
_chemical_formula_weight 830.75
_chemical_name_systematic
; 
 ? 
;
_space_group_IT_number 14
_symmetry_cell_setting monoclinic
_symmetry_space_group_name_Hall '-P 2yn'
_symmetry_space_group_name_H-M 'P 1 21/n 1'
_atom_sites_solution_hydrogens geom
_atom_sites_solution_primary direct
_atom_sites_solution_secondary difmap
_audit_creation_method SHELXL-97
_cell_angle_alpha 90.00
_cell_angle_beta 99.677(5)
_cell_angle_gamma 90.00
_cell_formula_units_Z 4
_cell_length_a 10.981(4)
_cell_length_b 23.551(8)
_cell_length_c 17.615(6)
_cell_measurement_reflns_used 959
_cell_measurement_temperature 293(2)
_cell_measurement_theta_max 22.119
_cell_measurement_theta_min 2.531
_cell_volume 4491(3)
_computing_cell_refinement 'Bruker SMART'
_computing_data_collection 'Bruker SMART'
_computing_data_reduction 'Bruker SHELXTL'
_computing_molecular_graphics 'Bruker SHELXTL'
_computing_publication_material 'Bruker SHELXTL'
_computing_structure_refinement 'SHELXL-97 (Sheldrick, 1997)'
_computing_structure_solution 'SHELXS-97 (Sheldrick, 1990)'
_diffrn_ambient_temperature 293(2)
_diffrn_measured_fraction_theta_full 0.997
_diffrn_measured_fraction_theta_max 0.997
_diffrn_measurement_device_type 'CCD area detector'
_diffrn_measurement_method 'phi and omega scans'
_diffrn_radiation_monochromator graphite
_diffrn_radiation_source 'fine-focus sealed tube'
_diffrn_radiation_type MoK\a
_diffrn_radiation_wavelength 0.71073
_diffrn_reflns_av_R_equivalents 0.0625
_diffrn_reflns_av_sigmaI/netI 0.0962
_diffrn_reflns_limit_h_max 13
_diffrn_reflns_limit_h_min -12
_diffrn_reflns_limit_k_max 26
_diffrn_reflns_limit_k_min -28
_diffrn_reflns_limit_l_max 13
_diffrn_reflns_limit_l_min -20
_diffrn_reflns_number 18419
_diffrn_reflns_theta_full 25.01
_diffrn_reflns_theta_max 25.01
_diffrn_reflns_theta_min 1.46
_exptl_absorpt_coefficient_mu 1.341
_exptl_absorpt_correction_T_max 0.9003
_exptl_absorpt_correction_T_min 0.8242
_exptl_absorpt_correction_type multi-scan
_exptl_absorpt_process_details sadabs
_exptl_crystal_colour colorless
_exptl_crystal_density_diffrn 1.229
_exptl_crystal_description block
_exptl_crystal_F_000 1760
_exptl_crystal_size_max 0.15
_exptl_crystal_size_mid 0.12
_exptl_crystal_size_min 0.08
_refine_diff_density_max 0.727
_refine_diff_density_min -0.705
_refine_diff_density_rms 0.077
_refine_ls_extinction_method none
_refine_ls_goodness_of_fit_ref 0.943
_refine_ls_hydrogen_treatment mixed
_refine_ls_matrix_type full
_refine_ls_number_parameters 483
_refine_ls_number_reflns 7880
_refine_ls_number_restraints 7
_refine_ls_restrained_S_all 0.946
_refine_ls_R_factor_all 0.0994
_refine_ls_R_factor_gt 0.0552
_refine_ls_shift/su_max 0.001
_refine_ls_shift/su_mean 0.000
_refine_ls_structure_factor_coef Fsqd
_refine_ls_weighting_details 'calc w=1/[\s^2^(Fo^2^)+(0.0941P)^2^+0.0000P] where P=(Fo^2^+2Fc^2^)/3'
_refine_ls_weighting_scheme calc
_refine_ls_wR_factor_gt 0.1540
_refine_ls_wR_factor_ref 0.1684
_reflns_number_gt 4538
_reflns_number_total 7880
_reflns_threshold_expression >2sigma(I)
_cod_data_source_file ic2019499_si_002_10.cif
_cod_data_source_block a00917c
_cod_database_code 4326938

loop_
_symmetry_equiv_pos_as_xyz
'x, y, z'
'-x+1/2, y+1/2, -z+1/2'
'-x, -y, -z'
'x-1/2, -y-1/2, z-1/2'

loop_
_atom_site_label
_atom_site_type_symbol
_atom_site_fract_x
_atom_site_fract_y
_atom_site_fract_z
_atom_site_U_iso_or_equiv
_atom_site_adp_type
_atom_site_occupancy
_atom_site_symmetry_multiplicity
_atom_site_calc_flag
_atom_site_refinement_flags
Y1 Y 0.24433(4) 0.822996(18) 0.02814(3) 0.04091(17) Uani 1 1 d .
B1 B 0.3830(5) 0.8915(2) -0.1121(3) 0.0450(14) Uani 1 1 d D
H1 H 0.433(4) 0.9138(18) -0.153(2) 0.067 Uiso 1 1 d D
N1 N 0.1754(4) 0.90101(15) -0.0663(2) 0.0443(10) Uani 1 1 d .
N2 N 0.2591(3) 0.92108(15) -0.1095(2) 0.0417(9) Uani 1 1 d .
N3 N 0.2995(3) 0.79131(16) -0.1002(2) 0.0441(10) Uani 1 1 d .
N4 N 0.3621(3) 0.83020(15) -0.1381(2) 0.0420(9) Uani 1 1 d .
N5 N 0.4606(4) 0.85847(17) 0.0273(2) 0.0498(10) Uani 1 1 d .
N6 N 0.4721(3) 0.89379(15) -0.0337(2) 0.0434(10) Uani 1 1 d .
N7 N 0.2716(4) 0.72562(15) 0.0613(2) 0.0435(9) Uani 1 1 d .
N8 N 0.0820(3) 0.75462(16) 0.0013(2) 0.0435(9) Uani 1 1 d .
C1 C -0.0400(5) 0.9254(2) -0.0489(4) 0.0697(16) Uani 1 1 d .
H1A H -0.0278 0.8941 -0.0135 0.105 Uiso 1 1 calc R
H1B H -0.1078 0.9172 -0.0893 0.105 Uiso 1 1 calc R
H1C H -0.0579 0.9591 -0.0221 0.105 Uiso 1 1 calc R
C2 C 0.0751(5) 0.9345(2) -0.0829(3) 0.0483(13) Uani 1 1 d .
C3 C 0.0958(5) 0.9752(2) -0.1352(3) 0.0552(14) Uani 1 1 d .
H3A H 0.0414 1.0038 -0.1555 0.066 Uiso 1 1 calc R
C4 C 0.2104(5) 0.96593(19) -0.1517(3) 0.0475(12) Uani 1 1 d .
C5 C 0.2757(6) 0.9955(2) -0.2089(3) 0.0712(17) Uani 1 1 d .
H5A H 0.3566 0.9794 -0.2067 0.107 Uiso 1 1 calc R
H5B H 0.2830 1.0352 -0.1967 0.107 Uiso 1 1 calc R
H5C H 0.2293 0.9907 -0.2597 0.107 Uiso 1 1 calc R
C6 C 0.2313(6) 0.6897(2) -0.1237(3) 0.0664(16) Uani 1 1 d .
H6A H 0.2005 0.6948 -0.0763 0.100 Uiso 1 1 calc R
H6B H 0.2892 0.6589 -0.1184 0.100 Uiso 1 1 calc R
H6C H 0.1639 0.6814 -0.1644 0.100 Uiso 1 1 calc R
C7 C 0.2941(4) 0.7428(2) -0.1426(3) 0.0454(12) Uani 1 1 d .
C8 C 0.3506(5) 0.7512(2) -0.2052(3) 0.0524(13) Uani 1 1 d .
H8A H 0.3588 0.7243 -0.2427 0.063 Uiso 1 1 calc R
C9 C 0.3932(5) 0.8060(2) -0.2031(3) 0.0510(13) Uani 1 1 d .
C10 C 0.4600(6) 0.8367(3) -0.2566(3) 0.0765(18) Uani 1 1 d .
H10A H 0.4763 0.8749 -0.2386 0.115 Uiso 1 1 calc R
H10B H 0.4105 0.8374 -0.3070 0.115 Uiso 1 1 calc R
H10C H 0.5367 0.8178 -0.2589 0.115 Uiso 1 1 calc R
C11 C 0.5868(6) 0.8365(3) 0.1544(4) 0.091(2) Uani 1 1 d .
H11A H 0.5204 0.8107 0.1577 0.137 Uiso 1 1 calc R
H11B H 0.5929 0.8636 0.1955 0.137 Uiso 1 1 calc R
H11C H 0.6629 0.8158 0.1584 0.137 Uiso 1 1 calc R
C12 C 0.5627(5) 0.8666(2) 0.0798(3) 0.0581(14) Uani 1 1 d .
C13 C 0.6378(5) 0.9066(2) 0.0523(4) 0.0667(17) Uani 1 1 d .
H13A H 0.7140 0.9197 0.0774 0.080 Uiso 1 1 calc R
C14 C 0.5784(5) 0.9230(2) -0.0183(3) 0.0543(14) Uani 1 1 d .
C15 C 0.6159(5) 0.9668(3) -0.0720(4) 0.0817(19) Uani 1 1 d .
H15A H 0.5552 0.9684 -0.1180 0.123 Uiso 1 1 calc R
H15B H 0.6946 0.9568 -0.0850 0.123 Uiso 1 1 calc R
H15C H 0.6219 1.0033 -0.0472 0.123 Uiso 1 1 calc R
C16 C 0.1807(6) 0.9100(2) 0.1152(3) 0.0652(16) Uani 1 1 d .
H16A H 0.1589 0.9485 0.0964 0.078 Uiso 1 1 calc R
C17 C 0.2975(6) 0.8929(2) 0.1518(3) 0.0653(16) Uani 1 1 d .
H17A H 0.3704 0.9174 0.1632 0.078 Uiso 1 1 calc R
C18 C 0.2859(7) 0.8386(2) 0.1826(3) 0.0750(19) Uani 1 1 d .
H18A H 0.3495 0.8191 0.2192 0.090 Uiso 1 1 calc R
C19 C 0.1623(7) 0.8226(3) 0.1653(3) 0.0745(18) Uani 1 1 d .
H19A H 0.1258 0.7898 0.1874 0.089 Uiso 1 1 calc R
C20 C 0.0953(6) 0.8662(3) 0.1227(3) 0.0689(17) Uani 1 1 d .
H20A H 0.0051 0.8693 0.1108 0.083 Uiso 1 1 calc R
C21 C 0.3543(4) 0.6806(2) 0.0981(3) 0.0475(12) Uani 1 1 d .
H21A H 0.3211 0.6440 0.0776 0.057 Uiso 1 1 calc R
C22 C 0.4804(5) 0.6879(3) 0.0765(4) 0.0742(18) Uani 1 1 d .
H22A H 0.5112 0.7257 0.0912 0.089 Uiso 1 1 calc R
H22B H 0.4741 0.6845 0.0211 0.089 Uiso 1 1 calc R
C23 C 0.5724(6) 0.6431(3) 0.1165(5) 0.101(3) Uani 1 1 d .
H23A H 0.5478 0.6057 0.0965 0.121 Uiso 1 1 calc R
H23B H 0.6543 0.6509 0.1053 0.121 Uiso 1 1 calc R
C24 C 0.5759(7) 0.6438(3) 0.2039(5) 0.110(3) Uani 1 1 d .
H24A H 0.6311 0.6143 0.2277 0.132 Uiso 1 1 calc R
H24B H 0.6076 0.6801 0.2245 0.132 Uiso 1 1 calc R
C25 C 0.4494(7) 0.6345(3) 0.2227(4) 0.088(2) Uani 1 1 d .
H25A H 0.4530 0.6359 0.2780 0.106 Uiso 1 1 calc R
H25B H 0.4198 0.5972 0.2049 0.106 Uiso 1 1 calc R
C26 C 0.3606(6) 0.6795(2) 0.1845(3) 0.0698(16) Uani 1 1 d .
H26A H 0.2789 0.6721 0.1962 0.084 Uiso 1 1 calc R
H26B H 0.3871 0.7164 0.2055 0.084 Uiso 1 1 calc R
C27 C -0.0480(4) 0.7420(2) -0.0266(3) 0.0489(12) Uani 1 1 d .
H27A H -0.0566 0.7007 -0.0321 0.059 Uiso 1 1 calc R
C28 C -0.1315(5) 0.7616(3) 0.0290(3) 0.0666(16) Uani 1 1 d .
H28A H -0.1216 0.8021 0.0371 0.080 Uiso 1 1 calc R
H28B H -0.1068 0.7429 0.0782 0.080 Uiso 1 1 calc R
C29 C -0.2682(5) 0.7483(3) -0.0014(4) 0.0785(18) Uani 1 1 d .
H29A H -0.2800 0.7076 -0.0050 0.094 Uiso 1 1 calc R
H29B H -0.3188 0.7630 0.0343 0.094 Uiso 1 1 calc R
C30 C -0.3079(6) 0.7748(3) -0.0796(4) 0.087(2) Uani 1 1 d .
H30A H -0.3041 0.8159 -0.0749 0.104 Uiso 1 1 calc R
H30B H -0.3929 0.7644 -0.0991 0.104 Uiso 1 1 calc R
C31 C -0.2265(6) 0.7557(3) -0.1365(3) 0.0787(18) Uani 1 1 d .
H31A H -0.2515 0.7751 -0.1852 0.094 Uiso 1 1 calc R
H31B H -0.2369 0.7153 -0.1455 0.094 Uiso 1 1 calc R
C32 C -0.0894(5) 0.7686(2) -0.1058(3) 0.0619(15) Uani 1 1 d .
H32A H -0.0390 0.7538 -0.1416 0.074 Uiso 1 1 calc R
H32B H -0.0773 0.8094 -0.1023 0.074 Uiso 1 1 calc R
C33 C 0.1525(5) 0.71393(19) 0.0384(3) 0.0418(11) Uani 1 1 d .
C34 C 0.1023(5) 0.6588(2) 0.0540(3) 0.0466(12) Uani 1 1 d .
C35 C 0.0620(5) 0.6144(2) 0.0712(3) 0.0498(13) Uani 1 1 d .
C36 C 0.0163(6) 0.5608(2) 0.0925(3) 0.0570(14) Uani 1 1 d .
C37 C 0.0896(7) 0.5282(3) 0.1498(4) 0.097(2) Uani 1 1 d .
H37A H 0.1655 0.5418 0.1746 0.116 Uiso 1 1 calc R
C38 C 0.0465(12) 0.4756(4) 0.1686(6) 0.145(4) Uani 1 1 d .
H38A H 0.0955 0.4532 0.2051 0.174 Uiso 1 1 calc R
C39 C -0.0655(14) 0.4562(4) 0.1346(7) 0.154(6) Uani 1 1 d .
H39A H -0.0937 0.4211 0.1486 0.185 Uiso 1 1 calc R
C40 C -0.1340(11) 0.4869(4) 0.0822(7) 0.154(5) Uani 1 1 d .
H40A H -0.2101 0.4726 0.0588 0.185 Uiso 1 1 calc R
C41 C -0.0969(7) 0.5410(3) 0.0597(4) 0.099(2) Uani 1 1 d .
H41B H -0.1484 0.5625 0.0234 0.119 Uiso 1 1 calc R
O1 O 0.6081(18) 0.5327(7) 0.9043(12) 0.431(10) Uiso 1 1 d D
C42 C 0.4803(18) 0.5396(8) 0.8965(11) 0.265(8) Uiso 1 1 d D
C43 C 0.4420(13) 0.5799(7) 0.8376(9) 0.209(6) Uiso 1 1 d D
C44 C 0.5475(18) 0.6152(6) 0.8458(9) 0.244(7) Uiso 1 1 d D
C45 C 0.638(2) 0.5740(11) 0.8479(13) 0.332(11) Uiso 1 1 d D

loop_
_atom_site_aniso_label
_atom_site_aniso_U_11
_atom_site_aniso_U_22
_atom_site_aniso_U_33
_atom_site_aniso_U_23
_atom_site_aniso_U_13
_atom_site_aniso_U_12
Y1 0.0486(3) 0.0367(2) 0.0399(3) 0.0012(2) 0.01481(19) -0.0051(2)
B1 0.044(3) 0.046(3) 0.047(3) 0.003(3) 0.014(3) -0.009(3)
N1 0.047(2) 0.040(2) 0.048(2) 0.0046(18) 0.013(2) 0.0003(19)
N2 0.045(2) 0.040(2) 0.041(2) 0.0031(18) 0.0110(19) -0.0031(18)
N3 0.042(2) 0.048(2) 0.045(2) 0.002(2) 0.0147(19) -0.0060(19)
N4 0.044(2) 0.045(2) 0.039(2) 0.0028(18) 0.0132(18) -0.0010(18)
N5 0.053(3) 0.049(2) 0.045(2) -0.001(2) 0.004(2) -0.008(2)
N6 0.038(2) 0.043(2) 0.052(3) -0.0021(19) 0.0142(19) -0.0091(18)
N7 0.043(2) 0.039(2) 0.050(2) 0.0100(18) 0.0144(19) 0.0002(18)
N8 0.039(2) 0.045(2) 0.048(2) 0.0037(19) 0.0114(19) -0.0014(18)
C1 0.060(4) 0.068(4) 0.086(4) -0.003(3) 0.026(3) 0.007(3)
C2 0.050(3) 0.041(3) 0.053(3) -0.007(2) 0.006(3) 0.001(2)
C3 0.062(4) 0.039(3) 0.060(3) 0.004(3) -0.001(3) 0.011(3)
C4 0.058(4) 0.040(3) 0.044(3) 0.003(2) 0.005(2) -0.003(2)
C5 0.092(5) 0.060(3) 0.063(4) 0.019(3) 0.018(3) 0.004(3)
C6 0.087(4) 0.050(3) 0.069(4) -0.024(3) 0.030(3) -0.018(3)
C7 0.046(3) 0.048(3) 0.043(3) -0.008(2) 0.010(2) -0.001(2)
C8 0.059(3) 0.058(3) 0.044(3) -0.017(3) 0.017(3) 0.000(3)
C9 0.048(3) 0.069(4) 0.038(3) -0.002(2) 0.012(2) 0.000(3)
C10 0.091(5) 0.090(4) 0.060(4) -0.008(3) 0.046(3) -0.013(4)
C11 0.087(5) 0.105(5) 0.069(4) -0.003(4) -0.021(4) 0.011(4)
C12 0.054(4) 0.063(3) 0.055(3) -0.008(3) -0.002(3) 0.004(3)
C13 0.037(3) 0.071(4) 0.088(5) -0.026(3) -0.001(3) -0.007(3)
C14 0.037(3) 0.049(3) 0.078(4) -0.009(3) 0.012(3) -0.005(2)
C15 0.055(4) 0.073(4) 0.121(5) 0.006(4) 0.026(4) -0.027(3)
C16 0.098(5) 0.046(3) 0.059(4) -0.011(3) 0.034(4) -0.002(3)
C17 0.090(5) 0.056(3) 0.050(3) -0.015(3) 0.011(3) -0.010(3)
C18 0.125(6) 0.061(4) 0.042(3) -0.003(3) 0.022(4) -0.002(4)
C19 0.118(6) 0.062(4) 0.055(4) -0.003(3) 0.045(4) -0.018(4)
C20 0.081(4) 0.066(4) 0.069(4) -0.014(3) 0.041(3) -0.013(3)
C21 0.048(3) 0.044(3) 0.052(3) 0.005(2) 0.013(2) 0.000(2)
C22 0.052(4) 0.081(4) 0.093(5) 0.031(3) 0.021(3) 0.014(3)
C23 0.059(4) 0.098(5) 0.150(7) 0.056(5) 0.033(4) 0.026(4)
C24 0.092(6) 0.086(5) 0.135(7) 0.038(5) -0.029(5) 0.014(4)
C25 0.112(6) 0.089(5) 0.062(4) 0.021(4) 0.005(4) 0.023(4)
C26 0.088(5) 0.066(4) 0.057(3) 0.013(3) 0.017(3) 0.014(3)
C27 0.045(3) 0.052(3) 0.051(3) 0.001(2) 0.010(2) -0.004(2)
C28 0.055(4) 0.095(4) 0.053(3) 0.002(3) 0.018(3) -0.010(3)
C29 0.050(4) 0.108(5) 0.083(4) 0.001(4) 0.027(3) -0.008(3)
C30 0.049(4) 0.109(5) 0.100(5) -0.010(4) 0.004(4) 0.004(4)
C31 0.071(4) 0.101(5) 0.060(4) 0.002(4) 0.000(3) 0.009(4)
C32 0.057(4) 0.076(4) 0.054(3) 0.001(3) 0.014(3) -0.002(3)
C33 0.047(3) 0.039(3) 0.041(3) 0.000(2) 0.014(2) -0.001(2)
C34 0.044(3) 0.050(3) 0.047(3) 0.002(2) 0.012(2) -0.001(2)
C35 0.053(3) 0.046(3) 0.053(3) 0.003(2) 0.018(3) -0.004(3)
C36 0.078(4) 0.041(3) 0.061(3) -0.003(3) 0.037(3) -0.012(3)
C37 0.109(6) 0.076(5) 0.108(6) 0.031(4) 0.029(5) -0.003(4)
C38 0.219(12) 0.076(6) 0.158(9) 0.066(6) 0.082(9) 0.030(7)
C39 0.265(17) 0.069(6) 0.163(12) 0.001(6) 0.138(12) -0.047(8)
C40 0.201(12) 0.125(8) 0.157(10) -0.040(7) 0.088(9) -0.121(9)
C41 0.100(6) 0.102(5) 0.099(5) 0.002(4) 0.027(5) -0.041(5)

loop_
_atom_type_symbol
_atom_type_description
_atom_type_scat_dispersion_real
_atom_type_scat_dispersion_imag
_atom_type_scat_source
C C 0.0033 0.0016 'International Tables Vol C Tables 4.2.6.8 and 6.1.1.4'
H H 0.0000 0.0000 'International Tables Vol C Tables 4.2.6.8 and 6.1.1.4'
B B 0.0013 0.0007 'International Tables Vol C Tables 4.2.6.8 and 6.1.1.4'
N N 0.0061 0.0033 'International Tables Vol C Tables 4.2.6.8 and 6.1.1.4'
Y Y -2.7962 3.5667 'International Tables Vol C Tables 4.2.6.8 and 6.1.1.4'
O O 0.0106 0.0060 'International Tables Vol C Tables 4.2.6.8 and 6.1.1.4'

loop_
_geom_angle_atom_site_label_1
_geom_angle_atom_site_label_2
_geom_angle_atom_site_label_3
_geom_angle
N7 Y1 N8 57.08(13)
N7 Y1 N1 151.98(13)
N8 Y1 N1 103.34(13)
N7 Y1 N5 103.99(13)
N8 Y1 N5 153.45(13)
N1 Y1 N5 86.14(13)
N7 Y1 N3 84.07(13)
N8 Y1 N3 84.70(13)
N1 Y1 N3 73.53(13)
N5 Y1 N3 74.17(12)
N7 Y1 C18 83.70(16)
N8 Y1 C18 106.51(18)
N1 Y1 C18 123.25(15)
N5 Y1 C18 87.78(19)
N3 Y1 C18 154.99(19)
N7 Y1 C17 112.77(16)
N8 Y1 C17 128.32(17)
N1 Y1 C17 95.06(16)
N5 Y1 C17 74.22(17)
N3 Y1 C17 146.97(16)
C18 Y1 C17 30.01(16)
N7 Y1 C19 79.88(16)
N8 Y1 C19 79.96(17)
N1 Y1 C19 118.96(17)
N5 Y1 C19 117.40(18)
N3 Y1 C19 162.10(16)
C18 Y1 C19 29.74(19)
C17 Y1 C19 49.25(19)
N7 Y1 C16 128.53(15)
N8 Y1 C16 111.43(16)
N1 Y1 C16 75.18(16)
N5 Y1 C16 94.90(16)
N3 Y1 C16 147.40(15)
C18 Y1 C16 49.26(19)
C17 Y1 C16 29.75(17)
C19 Y1 C16 49.19(17)
N7 Y1 C20 105.95(16)
N8 Y1 C20 82.41(16)
N1 Y1 C20 89.21(17)
N5 Y1 C20 122.96(16)
N3 Y1 C20 155.43(17)
C18 Y1 C20 49.6(2)
C17 Y1 C20 49.64(19)
C19 Y1 C20 29.97(18)
C16 Y1 C20 30.14(16)
N7 Y1 C33 28.61(13)
N8 Y1 C33 28.65(12)
N1 Y1 C33 130.44(13)
N5 Y1 C33 131.30(14)
N3 Y1 C33 85.99(13)
C18 Y1 C33 93.52(16)
C17 Y1 C33 122.69(15)
C19 Y1 C33 76.13(16)
C16 Y1 C33 121.98(16)
C20 Y1 C33 92.51(16)
N4 B1 N2 110.5(4)
N4 B1 N6 109.9(4)
N2 B1 N6 112.7(4)
N4 B1 H1 109(2)
N2 B1 H1 110(3)
N6 B1 H1 105(2)
C2 N1 N2 106.1(4)
C2 N1 Y1 135.9(3)
N2 N1 Y1 117.7(3)
C4 N2 N1 109.5(4)
C4 N2 B1 127.6(4)
N1 N2 B1 122.7(4)
C7 N3 N4 105.7(4)
C7 N3 Y1 137.6(3)
N4 N3 Y1 116.5(3)
C9 N4 N3 110.0(4)
C9 N4 B1 126.8(4)
N3 N4 B1 123.1(4)
C12 N5 N6 106.0(4)
C12 N5 Y1 136.2(4)
N6 N5 Y1 114.4(3)
C14 N6 N5 110.0(4)
C14 N6 B1 126.3(4)
N5 N6 B1 123.0(4)
C33 N7 C21 119.1(4)
C33 N7 Y1 92.8(3)
C21 N7 Y1 147.9(3)
C33 N8 C27 118.2(4)
C33 N8 Y1 92.0(3)
C27 N8 Y1 149.1(3)
C2 C1 H1A 109.5
C2 C1 H1B 109.5
H1A C1 H1B 109.5
C2 C1 H1C 109.5
H1A C1 H1C 109.5
H1B C1 H1C 109.5
N1 C2 C3 109.5(5)
N1 C2 C1 122.8(5)
C3 C2 C1 127.7(5)
C4 C3 C2 107.1(4)
C4 C3 H3A 126.4
C2 C3 H3A 126.4
N2 C4 C3 107.8(4)
N2 C4 C5 122.8(5)
C3 C4 C5 129.3(5)
C4 C5 H5A 109.5
C4 C5 H5B 109.5
H5A C5 H5B 109.5
C4 C5 H5C 109.5
H5A C5 H5C 109.5
H5B C5 H5C 109.5
C7 C6 H6A 109.5
C7 C6 H6B 109.5
H6A C6 H6B 109.5
C7 C6 H6C 109.5
H6A C6 H6C 109.5
H6B C6 H6C 109.5
N3 C7 C8 109.8(4)
N3 C7 C6 124.0(4)
C8 C7 C6 126.2(5)
C7 C8 C9 108.2(4)
C7 C8 H8A 125.9
C9 C8 H8A 125.9
C8 C9 N4 106.3(4)
C8 C9 C10 130.4(5)
N4 C9 C10 123.3(5)
C9 C10 H10A 109.5
C9 C10 H10B 109.5
H10A C10 H10B 109.5
C9 C10 H10C 109.5
H10A C10 H10C 109.5
H10B C10 H10C 109.5
C12 C11 H11A 109.5
C12 C11 H11B 109.5
H11A C11 H11B 109.5
C12 C11 H11C 109.5
H11A C11 H11C 109.5
H11B C11 H11C 109.5
N5 C12 C13 109.4(5)
N5 C12 C11 123.3(5)
C13 C12 C11 127.3(5)
C14 C13 C12 106.8(5)
C14 C13 H13A 126.6
C12 C13 H13A 126.6
N6 C14 C13 107.8(5)
N6 C14 C15 123.1(5)
C13 C14 C15 129.1(5)
C14 C15 H15A 109.5
C14 C15 H15B 109.5
H15A C15 H15B 109.5
C14 C15 H15C 109.5
H15A C15 H15C 109.5
H15B C15 H15C 109.5
C17 C16 C20 108.5(5)
C17 C16 Y1 74.9(3)
C20 C16 Y1 74.9(3)
C17 C16 H16A 125.3
C20 C16 H16A 125.3
Y1 C16 H16A 125.3
C16 C17 C18 107.9(6)
C16 C17 Y1 75.4(3)
C18 C17 Y1 74.8(3)
C16 C17 H17A 125.5
C18 C17 H17A 125.5
Y1 C17 H17A 125.5
C19 C18 C17 108.1(6)
C19 C18 Y1 75.5(3)
C17 C18 Y1 75.2(3)
C19 C18 H18A 125.4
C17 C18 H18A 125.4
Y1 C18 H18A 125.4
C18 C19 C20 108.8(6)
C18 C19 Y1 74.8(3)
C20 C19 Y1 75.2(3)
C18 C19 H19A 125.1
C20 C19 H19A 125.1
Y1 C19 H19A 125.1
C19 C20 C16 106.7(6)
C19 C20 Y1 74.9(3)
C16 C20 Y1 74.9(3)
C19 C20 H20A 126.0
C16 C20 H20A 126.0
Y1 C20 H20A 126.0
N7 C21 C22 109.3(4)
N7 C21 C26 112.1(4)
C22 C21 C26 111.5(5)
N7 C21 H21A 107.9
C22 C21 H21A 107.9
C26 C21 H21A 107.9
C21 C22 C23 111.4(5)
C21 C22 H22A 109.4
C23 C22 H22A 109.4
C21 C22 H22B 109.4
C23 C22 H22B 109.4
H22A C22 H22B 108.0
C24 C23 C22 110.7(6)
C24 C23 H23A 109.5
C22 C23 H23A 109.5
C24 C23 H23B 109.5
C22 C23 H23B 109.5
H23A C23 H23B 108.1
C25 C24 C23 110.7(6)
C25 C24 H24A 109.5
C23 C24 H24A 109.5
C25 C24 H24B 109.5
C23 C24 H24B 109.5
H24A C24 H24B 108.1
C24 C25 C26 110.4(6)
C24 C25 H25A 109.6
C26 C25 H25A 109.6
C24 C25 H25B 109.6
C26 C25 H25B 109.6
H25A C25 H25B 108.1
C21 C26 C25 112.0(5)
C21 C26 H26A 109.2
C25 C26 H26A 109.2
C21 C26 H26B 109.2
C25 C26 H26B 109.2
H26A C26 H26B 107.9
N8 C27 C28 112.5(4)
N8 C27 C32 110.3(4)
C28 C27 C32 110.2(4)
N8 C27 H27A 107.9
C28 C27 H27A 107.9
C32 C27 H27A 107.9
C27 C28 C29 111.9(5)
C27 C28 H28A 109.2
C29 C28 H28A 109.2
C27 C28 H28B 109.2
C29 C28 H28B 109.2
H28A C28 H28B 107.9
C30 C29 C28 110.4(5)
C30 C29 H29A 109.6
C28 C29 H29A 109.6
C30 C29 H29B 109.6
C28 C29 H29B 109.6
H29A C29 H29B 108.1
C29 C30 C31 111.6(5)
C29 C30 H30A 109.3
C31 C30 H30A 109.3
C29 C30 H30B 109.3
C31 C30 H30B 109.3
H30A C30 H30B 108.0
C30 C31 C32 111.1(5)
C30 C31 H31A 109.4
C32 C31 H31A 109.4
C30 C31 H31B 109.4
C32 C31 H31B 109.4
H31A C31 H31B 108.0
C27 C32 C31 111.2(5)
C27 C32 H32A 109.4
C31 C32 H32A 109.4
C27 C32 H32B 109.4
C31 C32 H32B 109.4
H32A C32 H32B 108.0
N7 C33 N8 117.4(4)
N7 C33 C34 120.7(4)
N8 C33 C34 121.8(4)
N7 C33 Y1 58.6(2)
N8 C33 Y1 59.3(2)
C34 C33 Y1 172.5(3)
C35 C34 C33 176.2(5)
C34 C35 C36 178.8(6)
C41 C36 C37 119.2(6)
C41 C36 C35 121.8(6)
C37 C36 C35 119.0(6)
C38 C37 C36 118.8(8)
C38 C37 H37A 120.6
C36 C37 H37A 120.6
C39 C38 C37 121.1(10)
C39 C38 H38A 119.4
C37 C38 H38A 119.4
C40 C39 C38 119.9(10)
C40 C39 H39A 120.0
C38 C39 H39A 120.0
C39 C40 C41 122.5(11)
C39 C40 H40A 118.8
C41 C40 H40A 118.8
C36 C41 C40 118.4(8)
C36 C41 H41B 120.8
C40 C41 H41B 120.8
C42 O1 C45 101.0(14)
O1 C42 C43 108.7(14)
C44 C43 C42 100.5(12)
C45 C44 C43 99.3(15)
C44 C45 O1 104.0(17)

loop_
_geom_bond_atom_site_label_1
_geom_bond_atom_site_label_2
_geom_bond_distance
Y1 N7 2.373(4)
Y1 N8 2.390(4)
Y1 N1 2.508(4)
Y1 N5 2.520(4)
Y1 N3 2.549(4)
Y1 C18 2.707(5)
Y1 C17 2.713(5)
Y1 C19 2.716(6)
Y1 C16 2.720(5)
Y1 C20 2.720(6)
Y1 C33 2.776(5)
B1 N4 1.522(6)
B1 N2 1.535(7)
B1 N6 1.553(7)
B1 H1 1.110(19)
N1 C2 1.346(6)
N1 N2 1.373(5)
N2 C4 1.349(6)
N3 C7 1.360(6)
N3 N4 1.383(5)
N4 C9 1.373(6)
N5 C12 1.341(6)
N5 N6 1.381(5)
N6 C14 1.343(6)
N7 C33 1.331(6)
N7 C21 1.473(6)
N8 C33 1.332(6)
N8 C27 1.461(6)
C1 C2 1.502(7)
C1 H1A 0.9600
C1 H1B 0.9600
C1 H1C 0.9600
C2 C3 1.375(7)
C3 C4 1.355(7)
C3 H3A 0.9300
C4 C5 1.503(7)
C5 H5A 0.9600
C5 H5B 0.9600
C5 H5C 0.9600
C6 C7 1.492(7)
C6 H6A 0.9600
C6 H6B 0.9600
C6 H6C 0.9600
C7 C8 1.367(7)
C8 C9 1.372(7)
C8 H8A 0.9300
C9 C10 1.476(7)
C10 H10A 0.9600
C10 H10B 0.9600
C10 H10C 0.9600
C11 C12 1.476(8)
C11 H11A 0.9600
C11 H11B 0.9600
C11 H11C 0.9600
C12 C13 1.393(8)
C13 C14 1.359(7)
C13 H13A 0.9300
C14 C15 1.503(8)
C15 H15A 0.9600
C15 H15B 0.9600
C15 H15C 0.9600
C16 C17 1.395(8)
C16 C20 1.415(8)
C16 H16A 0.9800
C17 C18 1.404(7)
C17 H17A 0.9800
C18 C19 1.392(9)
C18 H18A 0.9800
C19 C20 1.406(8)
C19 H19A 0.9800
C20 H20A 0.9800
C21 C22 1.507(7)
C21 C26 1.512(7)
C21 H21A 0.9800
C22 C23 1.548(8)
C22 H22A 0.9700
C22 H22B 0.9700
C23 C24 1.533(10)
C23 H23A 0.9700
C23 H23B 0.9700
C24 C25 1.498(10)
C24 H24A 0.9700
C24 H24B 0.9700
C25 C26 1.519(8)
C25 H25A 0.9700
C25 H25B 0.9700
C26 H26A 0.9700
C26 H26B 0.9700
C27 C28 1.521(7)
C27 C32 1.528(7)
C27 H27A 0.9800
C28 C29 1.538(7)
C28 H28A 0.9700
C28 H28B 0.9700
C29 C30 1.510(8)
C29 H29A 0.9700
C29 H29B 0.9700
C30 C31 1.519(9)
C30 H30A 0.9700
C30 H30B 0.9700
C31 C32 1.541(8)
C31 H31A 0.9700
C31 H31B 0.9700
C32 H32A 0.9700
C32 H32B 0.9700
C33 C34 1.455(7)
C34 C35 1.194(6)
C35 C36 1.431(7)
C36 C41 1.362(8)
C36 C37 1.407(8)
C37 C38 1.387(11)
C37 H37A 0.9300
C38 C39 1.353(15)
C38 H38A 0.9300
C39 C40 1.306(15)
C39 H39A 0.9300
C40 C41 1.415(11)
C40 H40A 0.9300
C41 H41B 0.9300
O1 C42 1.396(15)
O1 C45 1.466(17)
C42 C43 1.415(14)
C43 C44 1.414(14)
C44 C45 1.38(2)
